data_7160056
loop_
_publ_author_name
'Natarajan, Pradeep'
'Chatterjee, Arpita'
'J, Siddharth Jaya Sajeevan'
'Peruncheralathan, Saravanan'

_publ_section_title
;
 Unexpected dearomatization of <i>N</i>-protected 5-aminopyrazoles at
 ambient temperature: a simple route to highly functionalized pyrazolines.
;
_journal_issue 31
_journal_name_full 'Organic &amp; biomolecular chemistry'
_journal_page_first 6288
_journal_page_last 6293
_journal_paper_doi 10.1039/d4ob00879k
_journal_volume 22
_journal_year 2024
_chemical_formula_moiety 'C19 H16 N2 O3'
_chemical_formula_sum 'C19 H16 N2 O3'
_chemical_formula_weight 320.350
_space_group_crystal_system monoclinic
_space_group_IT_number 14
_space_group_name_Hall '-P 2ybc'
_space_group_name_H-M_alt 'P 1 21/c 1'
_symmetry_Int_Tables_number 14
_atom_sites_solution_primary iterative
_audit_creation_date 2024-05-23
_audit_creation_method
;
Olex2 1.5
(compiled 2024.02.16 svn.r378c4104 for OlexSys, GUI svn.r6928)
;
_audit_update_record
;
2024-05-24 deposited with the CCDC.	2024-07-16 downloaded from the CCDC.
;
_cell_angle_alpha 90
_cell_angle_beta 105.284(4)
_cell_angle_gamma 90
_cell_formula_units_Z 4
_cell_length_a 12.3207(4)
_cell_length_b 5.5406(2)
_cell_length_c 22.9882(8)
_cell_measurement_reflns_used 12383
_cell_measurement_temperature 101(2)
_cell_measurement_theta_max 30.6150
_cell_measurement_theta_min 3.7800
_cell_volume 1513.76(9)
_computing_cell_refinement 'CrysAlisPro 1.171.42.89a (Rigaku OD, 2023)'
_computing_data_collection 'CrysAlisPro 1.171.42.89a (Rigaku OD, 2023)'
_computing_data_reduction 'CrysAlisPro 1.171.42.89a (Rigaku OD, 2023)'
_computing_molecular_graphics 'Olex2 1.5 (Dolomanov et al., 2009)'
_computing_publication_material 'Olex2 1.5 (Dolomanov et al., 2009)'
_computing_structure_refinement 'olex2.refine 1.5 (Bourhis et al., 2015)'
_computing_structure_solution 'olex2.solve 1.5 (Bourhis et al., 2015)'
_diffrn_ambient_environment N~2~
_diffrn_ambient_temperature 101(2)
_diffrn_detector 'Hybrid Pixel Array Detector'
_diffrn_detector_area_resol_mean 5.8140
_diffrn_detector_type 'Pilatus 200K'
_diffrn_measured_fraction_theta_full 0.9985
_diffrn_measured_fraction_theta_max 0.8603
_diffrn_measurement_details
;
List of Runs (angles in degrees, time in seconds):

  # Type    Start    End  Width  t~exp~   \w     \q     \k     \f   Frames
#--------------------------------------------------------------------------
  1  \w    -21.00  36.00   0.50   46.20    --    3.35 -94.00  23.00  114
  2  \w    -21.00  29.00   0.50   46.20    --   -3.98 -94.00  23.00  100
  3  \w     -7.00  63.00   0.50   46.20    --   -3.98  37.00-120.00  140
  4  \w     -7.00  63.00   0.50   46.20    --   -3.98  37.00   0.00  140
  5  \w    -15.00  32.00   0.50   46.20    --   -3.98 -99.00 150.00   94
  6  \w    -10.00  18.00   0.50   46.20    --   -3.98 -99.00 -60.00   56
  7  \w    -42.00  18.00   0.50   46.20    --   -3.98 -77.00 120.00  120
  8  \w      2.00  28.00   0.50   46.20    --   -3.98 -99.00-120.00   52
  9  \w    -42.00  18.00   0.50   46.20    --   -3.98 -77.00-150.00  120
 10  \w    -11.00  14.00   0.50   46.20    --   -3.98 -99.00 120.00   50
 11  \w     -7.00  63.00   0.50   46.20    --   -3.98  37.00 120.00  140
;
_diffrn_measurement_device 'four-circle diffractometer'
_diffrn_measurement_device_type 'SuperNova, Dual, Cu at home/near, Pilatus 200K'
_diffrn_measurement_method '\w scans'
_diffrn_orient_matrix_type 'CrysAlisPro convention (1999,Acta A55,543-557)'
_diffrn_orient_matrix_UB_11 0.0585172000
_diffrn_orient_matrix_UB_12 -0.0229185000
_diffrn_orient_matrix_UB_13 0.0058389000
_diffrn_orient_matrix_UB_21 0.0005157000
_diffrn_orient_matrix_UB_22 -0.0463720000
_diffrn_orient_matrix_UB_23 0.0288337000
_diffrn_orient_matrix_UB_31 -0.0116754000
_diffrn_orient_matrix_UB_32 -0.1171077000
_diffrn_orient_matrix_UB_33 -0.0125624000
_diffrn_radiation_monochromator mirror
_diffrn_radiation_probe x-ray
_diffrn_radiation_type 'Mo K\a'
_diffrn_radiation_wavelength 0.71073
_diffrn_reflns_av_R_equivalents 0.0342
_diffrn_reflns_av_unetI/netI 0.0217
_diffrn_reflns_Laue_measured_fraction_full 0.9985
_diffrn_reflns_Laue_measured_fraction_max 0.8603
_diffrn_reflns_limit_h_max 16
_diffrn_reflns_limit_h_min -16
_diffrn_reflns_limit_k_max 7
_diffrn_reflns_limit_k_min -6
_diffrn_reflns_limit_l_max 32
_diffrn_reflns_limit_l_min -32
_diffrn_reflns_number 25833
_diffrn_reflns_point_group_measured_fraction_full 0.9985
_diffrn_reflns_point_group_measured_fraction_max 0.8603
_diffrn_reflns_theta_full 25.2417
_diffrn_reflns_theta_max 30.34
_diffrn_reflns_theta_min 3.43
_diffrn_source 'micro-focus sealed X-ray tube'
_diffrn_source_type 'SuperNova (Mo) X-ray Source'
_exptl_absorpt_coefficient_mu 0.096
_exptl_absorpt_correction_T_max 1.00000
_exptl_absorpt_correction_T_min 0.80624
_exptl_absorpt_correction_type multi-scan
_exptl_absorpt_process_details
;
CrysAlisPro 1.171.42.89a (Rigaku Oxford Diffraction, 2023)
Empirical absorption correction using spherical harmonics,
implemented in SCALE3 ABSPACK scaling algorithm.
;
_exptl_crystal_colour 'clear light colourless'
_exptl_crystal_colour_lustre clear
_exptl_crystal_colour_modifier light
_exptl_crystal_colour_primary colourless
_exptl_crystal_density_diffrn 1.406
_exptl_crystal_description needle
_exptl_crystal_F_000 672.453
_exptl_crystal_recrystallization_method 'Slow diffusion method'
_exptl_crystal_size_max 0.17
_exptl_crystal_size_mid 0.11
_exptl_crystal_size_min 0.09
_refine_diff_density_max 0.4003
_refine_diff_density_min -0.2081
_refine_diff_density_rms 0.0494
_refine_ls_d_res_high 0.7035
_refine_ls_d_res_low 5.9425
_refine_ls_goodness_of_fit_ref 1.0367
_refine_ls_hydrogen_treatment constr
_refine_ls_matrix_type full
_refine_ls_number_constraints 28
_refine_ls_number_parameters 218
_refine_ls_number_reflns 3916
_refine_ls_number_restraints 0
_refine_ls_restrained_S_all 1.0367
_refine_ls_R_factor_all 0.0411
_refine_ls_R_factor_gt 0.0359
_refine_ls_shift/su_max 0.0001
_refine_ls_shift/su_mean 0.0000
_refine_ls_structure_factor_coef Fsqd
_refine_ls_weighting_details 'w=1/[\s^2^(Fo^2^)+(0.0451P)^2^+0.6618P] where P=(Fo^2^+2Fc^2^)/3'
_refine_ls_weighting_scheme calc
_refine_ls_wR_factor_gt 0.0922
_refine_ls_wR_factor_ref 0.0957
_reflns_Friedel_coverage 0.0
_reflns_limit_h_max 16
_reflns_limit_h_min -16
_reflns_limit_k_max 7
_reflns_limit_k_min 0
_reflns_limit_l_max 32
_reflns_limit_l_min 0
_reflns_number_gt 3460
_reflns_number_total 3916
_reflns_threshold_expression I>=2u(I)
_cod_data_source_file d4ob00879k2.cif
_cod_data_source_block 12b
_cod_depositor_comments 'Adding full bibliography for 7160054--7160057.cif.'
_cod_original_cell_volume 1513.76(10)
_cod_database_code 7160056
_chemical_oxdiff_formula 'C H N O'
_olex2_refinement_description
;
1. Fixed Uiso
 At 1.2 times of:
  All C(H) groups, All C(H,H) groups
 At 1.5 times of:
  All C(H,H,H) groups
2.a Secondary CH2 refined with riding coordinates:
 C17(H17a,H17b), C18(H18a,H18b)
2.b Aromatic/amide H refined with riding coordinates:
 C16(H16), C6(H6), C12(H12), C5(H5), C13(H13), C8(H8), C9(H9), C15(H15),
 C14(H14)
2.c Idealised Me refined as rotating group:
 C10(H10a,H10b,H10c)
;
_olex2_submission_special_instructions 'No special instructions were received'
_oxdiff_exptl_absorpt_empirical_details
;
Empirical correction (ABSPACK) includes:
- Absorption correction using spherical harmonics
- Frame scaling
;
_oxdiff_exptl_absorpt_empirical_full_max 1.496
_oxdiff_exptl_absorpt_empirical_full_min 0.443

loop_
_space_group_symop_id
_space_group_symop_operation_xyz
1 x,y,z
2 -x,y+1/2,-z+1/2
3 -x,-y,-z
4 x,-y-1/2,z-1/2

loop_
_atom_site_label
_atom_site_type_symbol
_atom_site_fract_x
_atom_site_fract_y
_atom_site_fract_z
_atom_site_U_iso_or_equiv
_atom_site_adp_type
_atom_site_occupancy
_atom_site_refinement_flags_posn
O1 O 0.60566(6) 0.44043(13) 0.34609(3) 0.01613(16) Uani 1.000000 .
O3 O 0.52126(6) 0.30665(14) 0.44990(3) 0.01981(17) Uani 1.000000 .
O2 O 0.45916(7) 0.30042(15) 0.27452(4) 0.02520(19) Uani 1.000000 .
N2 N 0.78235(7) 0.59184(16) 0.47767(4) 0.01525(18) Uani 1.000000 .
N1 N 0.70593(7) 0.42856(16) 0.49235(4) 0.01497(18) Uani 1.000000 .
C4 C 0.74273(8) 0.28768(18) 0.54539(4) 0.01428(19) Uani 1.000000 .
C1 C 0.73722(8) 0.68107(18) 0.42500(4) 0.01376(19) Uani 1.000000 .
C11 C 0.79426(8) 0.87175(18) 0.40003(4) 0.01430(19) Uani 1.000000 .
C3 C 0.60461(8) 0.42319(18) 0.44959(4) 0.01462(19) Uani 1.000000 .
C2 C 0.61867(8) 0.59127(18) 0.39889(4) 0.01351(19) Uani 1.000000 .
C16 C 0.76879(8) 0.91429(19) 0.33791(4) 0.0172(2) Uani 1.000000 .
H16 H 0.71554(8) 0.81557(19) 0.31079(4) 0.0206(2) Uiso 1.000000 R
C6 C 0.72543(9) -0.06107(19) 0.60427(5) 0.0171(2) Uani 1.000000 .
H6 H 0.68690(9) -0.20543(19) 0.60886(5) 0.0205(2) Uiso 1.000000 R
C12 C 0.87279(8) 1.0188(2) 0.43960(5) 0.0173(2) Uani 1.000000 .
H12 H 0.89024(8) 0.9905(2) 0.48181(5) 0.0207(2) Uiso 1.000000 R
C7 C 0.81799(9) 0.01006(19) 0.65035(4) 0.0167(2) Uani 1.000000 .
C5 C 0.68799(8) 0.07325(19) 0.55187(5) 0.0160(2) Uani 1.000000 .
H5 H 0.62562(8) 0.01952(19) 0.52069(5) 0.0192(2) Uiso 1.000000 R
C19 C 0.49464(9) 0.44678(19) 0.31311(4) 0.0171(2) Uani 1.000000 .
C13 C 0.92512(9) 1.2057(2) 0.41731(5) 0.0199(2) Uani 1.000000 .
H13 H 0.97837(9) 1.3051(2) 0.44423(5) 0.0239(3) Uiso 1.000000 R
C17 C 0.52705(8) 0.78427(19) 0.38100(5) 0.0167(2) Uani 1.000000 .
H17a H 0.50027(8) 0.83567(19) 0.41607(5) 0.0200(2) Uiso 1.000000 R
H17b H 0.55440(8) 0.92723(19) 0.36324(5) 0.0200(2) Uiso 1.000000 R
C8 C 0.87310(9) 0.2220(2) 0.64210(5) 0.0196(2) Uani 1.000000 .
H8 H 0.93760(9) 0.2717(2) 0.67246(5) 0.0236(3) Uiso 1.000000 R
C9 C 0.83610(9) 0.3619(2) 0.59064(5) 0.0188(2) Uani 1.000000 .
H9 H 0.87409(9) 0.5073(2) 0.58627(5) 0.0226(3) Uiso 1.000000 R
C15 C 0.82195(9) 1.1022(2) 0.31605(5) 0.0197(2) Uani 1.000000 .
H15 H 0.80500(9) 1.1311(2) 0.27388(5) 0.0237(3) Uiso 1.000000 R
C14 C 0.89952(9) 1.2474(2) 0.35545(5) 0.0202(2) Uani 1.000000 .
H14 H 0.93524(9) 1.3756(2) 0.34018(5) 0.0242(3) Uiso 1.000000 R
C18 C 0.43458(8) 0.65295(19) 0.33426(5) 0.0178(2) Uani 1.000000 .
H18a H 0.39927(8) 0.76140(19) 0.30032(5) 0.0214(2) Uiso 1.000000 R
H18b H 0.37571(8) 0.59207(19) 0.35265(5) 0.0214(2) Uiso 1.000000 R
C10 C 0.85555(10) -0.1348(2) 0.70754(5) 0.0233(2) Uani 1.000000 .
H10a H 0.8047(5) -0.1042(13) 0.73309(19) 0.0350(3) Uiso 1.000000 GR
H10b H 0.8542(8) -0.3070(2) 0.69762(5) 0.0350(3) Uiso 1.000000 GR
H10c H 0.9322(3) -0.0875(12) 0.7291(2) 0.0350(3) Uiso 1.000000 GR

loop_
_atom_site_aniso_label
_atom_site_aniso_U_11
_atom_site_aniso_U_22
_atom_site_aniso_U_33
_atom_site_aniso_U_12
_atom_site_aniso_U_13
_atom_site_aniso_U_23
O1 0.0165(3) 0.0167(4) 0.0135(3) 0.0010(3) 0.0008(3) -0.0038(3)
O3 0.0154(3) 0.0210(4) 0.0208(4) -0.0059(3) 0.0009(3) 0.0017(3)
O2 0.0281(4) 0.0244(4) 0.0183(4) -0.0021(3) -0.0023(3) -0.0057(3)
N2 0.0138(4) 0.0166(4) 0.0155(4) -0.0030(3) 0.0040(3) 0.0005(3)
N1 0.0132(4) 0.0173(4) 0.0134(4) -0.0042(3) 0.0017(3) 0.0011(3)
C4 0.0138(4) 0.0164(5) 0.0126(4) -0.0006(3) 0.0032(3) 0.0002(4)
C1 0.0133(4) 0.0146(4) 0.0132(4) -0.0004(3) 0.0031(3) -0.0021(3)
C11 0.0125(4) 0.0158(5) 0.0147(4) 0.0005(3) 0.0037(3) 0.0005(4)
C3 0.0144(4) 0.0146(5) 0.0140(4) -0.0009(3) 0.0021(3) -0.0019(3)
C2 0.0133(4) 0.0138(4) 0.0127(4) -0.0008(3) 0.0022(3) -0.0024(3)
C16 0.0162(4) 0.0201(5) 0.0144(4) -0.0012(4) 0.0024(3) -0.0002(4)
C6 0.0175(5) 0.0160(5) 0.0183(5) -0.0018(4) 0.0055(4) 0.0007(4)
C12 0.0157(4) 0.0210(5) 0.0142(4) -0.0023(4) 0.0023(4) 0.0005(4)
C7 0.0185(5) 0.0172(5) 0.0145(4) 0.0017(4) 0.0044(4) 0.0009(4)
C5 0.0149(4) 0.0167(5) 0.0157(4) -0.0024(4) 0.0026(3) -0.0018(4)
C19 0.0180(5) 0.0181(5) 0.0133(4) -0.0012(4) 0.0008(4) 0.0008(4)
C13 0.0175(5) 0.0219(5) 0.0195(5) -0.0053(4) 0.0034(4) -0.0010(4)
C17 0.0141(4) 0.0150(5) 0.0200(5) 0.0007(4) 0.0027(4) -0.0017(4)
C8 0.0185(5) 0.0210(5) 0.0162(5) -0.0031(4) -0.0011(4) 0.0005(4)
C9 0.0182(5) 0.0186(5) 0.0177(5) -0.0049(4) 0.0012(4) 0.0017(4)
C15 0.0203(5) 0.0240(5) 0.0148(4) -0.0002(4) 0.0044(4) 0.0038(4)
C14 0.0191(5) 0.0208(5) 0.0217(5) -0.0025(4) 0.0070(4) 0.0039(4)
C18 0.0143(4) 0.0191(5) 0.0179(5) 0.0009(4) 0.0005(4) -0.0001(4)
C10 0.0293(6) 0.0220(5) 0.0170(5) 0.0005(4) 0.0030(4) 0.0044(4)

loop_
_atom_type_symbol
_atom_type_scat_dispersion_real
_atom_type_scat_dispersion_imag
_atom_type_scat_Cromer_Mann_a1
_atom_type_scat_Cromer_Mann_a2
_atom_type_scat_Cromer_Mann_a3
_atom_type_scat_Cromer_Mann_a4
_atom_type_scat_Cromer_Mann_b1
_atom_type_scat_Cromer_Mann_b2
_atom_type_scat_Cromer_Mann_b3
_atom_type_scat_Cromer_Mann_b4
_atom_type_scat_Cromer_Mann_c
_atom_type_scat_source
_atom_type_scat_dispersion_source
C 0.00313 0.00162 2.31000 1.02000 1.58860 0.86500 20.84390 10.20750 0.56870 51.65120 0.21560 'International Tables Volume C Table 6.1.1.4 (pp. 500-502)' 'Brennan, Cowan, Rev. Sci. Instrum., 1992, 63, 850'
H 0.00000 0.00000 0.49300 0.32291 0.14019 0.04081 10.51090 26.12570 3.14236 57.79970 0.00304 'International Tables Volume C Table 6.1.1.4 (pp. 500-502)' 'Brennan, Cowan, Rev. Sci. Instrum., 1992, 63, 850'
N 0.00612 0.00332 12.21260 3.13220 2.01250 1.16630 0.00570 9.89330 28.99750 0.58260 -11.52900 'International Tables Volume C Table 6.1.1.4 (pp. 500-502)' 'Brennan, Cowan, Rev. Sci. Instrum., 1992, 63, 850'
O 0.01085 0.00610 3.04850 2.28680 1.54630 0.86700 13.27710 5.70110 0.32390 32.90890 0.25080 'International Tables Volume C Table 6.1.1.4 (pp. 500-502)' 'Brennan, Cowan, Rev. Sci. Instrum., 1992, 63, 850'

loop_
_geom_angle_atom_site_label_1
_geom_angle_atom_site_label_2
_geom_angle_atom_site_label_3
_geom_angle
_geom_angle_site_symmetry_1
_geom_angle_site_symmetry_3
_geom_angle_publ_flag
C19 O1 C2 108.72(7) . . ?
C1 N2 N1 108.72(8) . . ?
C4 N1 N2 118.48(8) . . ?
C3 N1 N2 112.44(8) . . ?
C3 N1 C4 129.00(8) . . ?
C5 C4 N1 120.48(9) . . ?
C9 C4 N1 119.55(9) . . ?
C9 C4 C5 119.96(9) . . ?
C11 C1 N2 120.71(9) . . ?
C2 C1 N2 112.29(8) . . ?
C2 C1 C11 126.50(8) . . ?
C16 C11 C1 121.27(9) . . ?
C12 C11 C1 119.01(9) . . ?
C12 C11 C16 119.69(9) . . ?
N1 C3 O3 128.23(9) . . ?
C2 C3 O3 126.23(9) . . ?
C2 C3 N1 105.51(8) . . ?
C1 C2 O1 113.92(8) . . ?
C3 C2 O1 106.04(8) . . ?
C3 C2 C1 100.88(7) . . ?
C17 C2 O1 105.51(7) . . ?
C17 C2 C1 116.38(8) . . ?
C17 C2 C3 113.86(8) . . ?
H16 C16 C11 120.20(6) . . ?
C15 C16 C11 119.61(9) . . ?
C15 C16 H16 120.20(6) . . ?
C7 C6 H6 119.11(6) . . ?
C5 C6 H6 119.11(6) . . ?
C5 C6 C7 121.77(9) . . ?
H12 C12 C11 119.90(6) . . ?
C13 C12 C11 120.20(9) . . ?
C13 C12 H12 119.90(6) . . ?
C8 C7 C6 117.72(9) . . ?
C10 C7 C6 120.99(10) . . ?
C10 C7 C8 121.28(9) . . ?
C6 C5 C4 119.38(9) . . ?
H5 C5 C4 120.31(6) . . ?
H5 C5 C6 120.31(6) . . ?
O2 C19 O1 120.41(10) . . ?
C18 C19 O1 109.98(8) . . ?
C18 C19 O2 129.61(10) . . ?
H13 C13 C12 120.04(6) . . ?
C14 C13 C12 119.92(10) . . ?
C14 C13 H13 120.04(6) . . ?
H17a C17 C2 111.27(5) . . ?
H17b C17 C2 111.27(5) . . ?
H17b C17 H17a 109.2 . . ?
C18 C17 C2 102.51(8) . . ?
C18 C17 H17a 111.27(6) . . ?
C18 C17 H17b 111.27(6) . . ?
H8 C8 C7 119.18(6) . . ?
C9 C8 C7 121.64(9) . . ?
C9 C8 H8 119.18(6) . . ?
C8 C9 C4 119.49(10) . . ?
H9 C9 C4 120.25(6) . . ?
H9 C9 C8 120.25(6) . . ?
H15 C15 C16 119.77(6) . . ?
C14 C15 C16 120.45(10) . . ?
C14 C15 H15 119.77(6) . . ?
C15 C14 C13 120.13(10) . . ?
H14 C14 C13 119.93(6) . . ?
H14 C14 C15 119.93(6) . . ?
C17 C18 C19 104.41(8) . . ?
H18a C18 C19 110.87(5) . . ?
H18a C18 C17 110.87(6) . . ?
H18b C18 C19 110.87(6) . . ?
H18b C18 C17 110.87(6) . . ?
H18b C18 H18a 108.9 . . ?
H10a C10 C7 109.5 . . ?
H10b C10 C7 109.5 . . ?
H10b C10 H10a 109.5 . . ?
H10c C10 C7 109.5 . . ?
H10c C10 H10a 109.5 . . ?
H10c C10 H10b 109.5 . . ?

loop_
_geom_bond_atom_site_label_1
_geom_bond_atom_site_label_2
_geom_bond_distance
_geom_bond_site_symmetry_2
_geom_bond_publ_flag
O1 C2 1.4472(11) . ?
O1 C19 1.3785(12) . ?
O3 C3 1.2148(12) . ?
O2 C19 1.1964(13) . ?
N2 N1 1.4094(11) . ?
N2 C1 1.2903(13) . ?
N1 C4 1.4177(12) . ?
N1 C3 1.3706(12) . ?
C4 C5 1.3934(14) . ?
C4 C9 1.3942(13) . ?
C1 C11 1.4670(14) . ?
C1 C2 1.5096(13) . ?
C11 C16 1.3991(14) . ?
C11 C12 1.4013(14) . ?
C3 C2 1.5370(14) . ?
C2 C17 1.5304(14) . ?
C16 H16 0.9500 . ?
C16 C15 1.3922(15) . ?
C6 H6 0.9500 . ?
C6 C7 1.3932(14) . ?
C6 C5 1.3875(14) . ?
C12 H12 0.9500 . ?
C12 C13 1.3872(15) . ?
C7 C8 1.3940(15) . ?
C7 C10 1.5053(14) . ?
C5 H5 0.9500 . ?
C19 C18 1.5095(15) . ?
C13 H13 0.9500 . ?
C13 C14 1.3925(15) . ?
C17 H17a 0.9900 . ?
C17 H17b 0.9900 . ?
C17 C18 1.5285(14) . ?
C8 H8 0.9500 . ?
C8 C9 1.3872(14) . ?
C9 H9 0.9500 . ?
C15 H15 0.9500 . ?
C15 C14 1.3875(15) . ?
C14 H14 0.9500 . ?
C18 H18a 0.9900 . ?
C18 H18b 0.9900 . ?
C10 H10a 0.9800 . ?
C10 H10b 0.9800 . ?
C10 H10c 0.9800 . ?

loop_
_geom_torsion_atom_site_label_1
_geom_torsion_atom_site_label_2
_geom_torsion_atom_site_label_3
_geom_torsion_atom_site_label_4
_geom_torsion
_geom_torsion_site_symmetry_1
_geom_torsion_site_symmetry_2
_geom_torsion_site_symmetry_3
_geom_torsion_site_symmetry_4
_geom_torsion_publ_flag
O1 C2 C1 N2 -113.48(9) . . . . ?
O1 C2 C1 C11 74.63(9) . . . . ?
O1 C2 C3 O3 -61.31(9) . . . . ?
O1 C2 C3 N1 116.88(8) . . . . ?
O1 C2 C17 C18 29.41(8) . . . . ?
O1 C19 C18 C17 4.74(9) . . . . ?
O3 C3 N1 N2 -177.99(11) . . . . ?
O3 C3 N1 C4 5.29(14) . . . . ?
O3 C3 C2 C1 179.69(11) . . . . ?
O3 C3 C2 C17 54.25(12) . . . . ?
O2 C19 C18 C17 -175.80(13) . . . . ?
N2 N1 C4 C5 -158.28(9) . . . . ?
N2 N1 C4 C9 20.15(10) . . . . ?
N2 N1 C3 C2 3.87(8) . . . . ?
N2 C1 C11 C16 158.27(10) . . . . ?
N2 C1 C11 C12 -23.99(11) . . . . ?
N2 C1 C2 C3 -0.33(9) . . . . ?
N2 C1 C2 C17 123.39(9) . . . . ?
N1 C4 C5 C6 -179.82(9) . . . . ?
N1 C4 C9 C8 -178.99(10) . . . . ?
N1 C3 C2 C1 -2.12(8) . . . . ?
N1 C3 C2 C17 -127.56(8) . . . . ?
C4 C5 C6 C7 -1.29(12) . . . . ?
C4 C9 C8 C7 -1.17(13) . . . . ?
C1 C11 C16 C15 177.84(10) . . . . ?
C1 C11 C12 C13 -177.81(9) . . . . ?
C1 C2 C17 C18 156.81(9) . . . . ?
C11 C16 C15 C14 -0.21(12) . . . . ?
C11 C12 C13 C14 0.04(12) . . . . ?
C3 C2 C17 C18 -86.46(9) . . . . ?
C2 C17 C18 C19 -20.52(8) . . . . ?
C16 C15 C14 C13 0.21(13) . . . . ?
C6 C7 C8 C9 1.62(12) . . . . ?
C12 C13 C14 C15 -0.13(13) . . . . ?
